data_2017716
loop_
_publ_author_name
'Allscher, Thorsten'
'Kl\"ufers, Peter'

_publ_section_title
;
 Methyl \b-<small>D</small>-fructopyranoside
;
_journal_coeditor_code JZ3186
_journal_issue 7
_journal_name_full 'Acta Crystallographica Section C'
_journal_page_first o321
_journal_page_last o323
_journal_paper_doi 10.1107/S0108270110019888
_journal_volume 66
_journal_year 2010
_chemical_formula_iupac 'C7 H14 O6'
_chemical_formula_moiety 'C7 H14 O6'
_chemical_formula_sum 'C7 H14 O6'
_chemical_formula_weight 194.182
_chemical_name_common Methyl-\b-D-fructopyranoside
_chemical_name_systematic
;
Methyl \b-D-fructopyranoside
;
_space_group_IT_number 5
_symmetry_cell_setting monoclinic
_symmetry_space_group_name_Hall 'C 2y'
_symmetry_space_group_name_H-M 'C 1 2 1'
_atom_sites_solution_hydrogens geom
_atom_sites_solution_primary direct
_atom_sites_solution_secondary difmap
_audit_creation_method 'form98_non/compatible with shelxl97-2'
_cell_angle_alpha 90.00
_cell_angle_beta 99.477(5)
_cell_angle_gamma 90.00
_cell_formula_units_Z 4
_cell_length_a 14.9990(8)
_cell_length_b 5.4114(3)
_cell_length_c 10.8287(6)
_cell_measurement_reflns_used 2304
_cell_measurement_temperature 200(2)
_cell_measurement_theta_max 26.2471
_cell_measurement_theta_min 4.2528
_cell_volume 866.92(8)
_computing_cell_refinement 'CrysAlis Pro (Oxford Diffraction, 2009)'
_computing_data_collection 'CrysAlis Pro (Oxford Diffraction, 2009)'
_computing_data_reduction 'CrysAlis Pro (Oxford Diffraction, 2009)'
_computing_molecular_graphics 'ORTEPIII (Burnett & Johnson, 1996)'
_computing_publication_material 'PLATON (Spek, 2009)'
_computing_structure_refinement 'SHELXL97 (Sheldrick, 2008)'
_computing_structure_solution 'SIR97 (Altomare <i>et al.</i>, 1999)'
_diffrn_ambient_temperature 200(2)
_diffrn_measured_fraction_theta_full 0.992
_diffrn_measured_fraction_theta_max 0.992
_diffrn_measurement_device 'CCD camera on \k-goniostat'
_diffrn_measurement_device_type 'Oxford XCalibur CCD'
_diffrn_measurement_method 'CCD; rotation images'
_diffrn_radiation_monochromator graphite
_diffrn_radiation_source 'fine-focus sealed tube'
_diffrn_radiation_type MoK\a
_diffrn_radiation_wavelength 0.71073
_diffrn_reflns_av_R_equivalents 0.0370
_diffrn_reflns_av_sigmaI/netI 0.0311
_diffrn_reflns_limit_h_max 18
_diffrn_reflns_limit_h_min -18
_diffrn_reflns_limit_k_max 6
_diffrn_reflns_limit_k_min -6
_diffrn_reflns_limit_l_max 13
_diffrn_reflns_limit_l_min -9
_diffrn_reflns_number 2704
_diffrn_reflns_theta_full 26.33
_diffrn_reflns_theta_max 26.33
_diffrn_reflns_theta_min 4.32
_exptl_absorpt_coefficient_mu 0.131
_exptl_absorpt_correction_type none
_exptl_crystal_colour colourless
_exptl_crystal_density_diffrn 1.48781(14)
_exptl_crystal_density_method 'not measured'
_exptl_crystal_description platelet
_exptl_crystal_F_000 416
_exptl_crystal_size_max 0.51
_exptl_crystal_size_mid 0.49
_exptl_crystal_size_min 0.15
_refine_diff_density_max 0.234
_refine_diff_density_min -0.205
_refine_ls_extinction_method none
_refine_ls_goodness_of_fit_ref 1.082
_refine_ls_hydrogen_treatment constr
_refine_ls_matrix_type full
_refine_ls_number_parameters 123
_refine_ls_number_reflns 976
_refine_ls_number_restraints 1
_refine_ls_restrained_S_all 1.081
_refine_ls_R_factor_all 0.0355
_refine_ls_R_factor_gt 0.0337
_refine_ls_shift/su_max 0.000
_refine_ls_shift/su_mean 0.000
_refine_ls_structure_factor_coef Fsqd
_refine_ls_weighting_details 'calc w = 1/[\s^2^(Fo^2^)+(0.0603P)^2^+0.1474P] where P=(Fo^2^+2Fc^2^)/3'
_refine_ls_weighting_scheme calc
_refine_ls_wR_factor_gt 0.0903
_refine_ls_wR_factor_ref 0.0915
_reflns_number_gt 914
_reflns_number_total 976
_reflns_threshold_expression I>2\s(I)
_cod_data_source_file jz3186.cif
_cod_data_source_block I
_cod_original_sg_symbol_H-M 'C 2'
_cod_database_code 2017716
_cod_database_fobs_code 2017716

loop_
_symmetry_equiv_pos_as_xyz
'x, y, z'
'-x, y, -z'
'x+1/2, y+1/2, z'
'-x+1/2, y+1/2, -z'

loop_
_atom_site_type_symbol
_atom_site_label
_atom_site_fract_x
_atom_site_fract_y
_atom_site_fract_z
_atom_site_U_iso_or_equiv
_atom_site_adp_type
_atom_site_calc_flag
_atom_site_refinement_flags
_atom_site_occupancy
_atom_site_disorder_assembly
_atom_site_disorder_group
O O1 0.22979(10) 0.7882(3) 0.79565(17) 0.0306(4) Uani d . 1 . .
H H81 0.2648 0.9100 0.7991 0.046 Uiso calc R 1 . .
O O2 0.28321(10) 0.2751(3) 0.69063(14) 0.0245(4) Uani d . 1 . .
O O3 0.35951(10) 0.1116(4) 0.92245(13) 0.0260(4) Uani d . 1 . .
H H83 0.3920 0.0761 0.9909 0.039 Uiso calc R 1 . .
O O4 0.53424(10) 0.0164(3) 0.85266(14) 0.0265(4) Uani d . 1 . .
H H84 0.5330 -0.1295 0.8260 0.040 Uiso calc R 1 . .
O O5 0.56719(10) 0.5123(3) 0.79179(16) 0.0284(4) Uani d . 1 . .
H H85 0.6182 0.4456 0.8104 0.043 Uiso calc R 1 . .
O O6 0.37792(9) 0.6212(3) 0.71050(12) 0.0216(3) Uani d . 1 . .
C C1 0.27679(15) 0.5832(5) 0.8571(2) 0.0265(5) Uani d . 1 . .
H H11 0.2324 0.4679 0.8838 0.032 Uiso calc R 1 . .
H H12 0.3167 0.6424 0.9333 0.032 Uiso calc R 1 . .
C C2 0.33371(13) 0.4431(4) 0.77547(18) 0.0187(5) Uani d . 1 . .
C C3 0.40532(13) 0.2835(4) 0.85701(18) 0.0187(4) Uani d . 1 . .
H H3 0.4433 0.3927 0.9192 0.022 Uiso calc R 1 . .
C C4 0.46606(13) 0.1586(4) 0.77620(18) 0.0198(5) Uani d . 1 . .
H H4 0.4288 0.0475 0.7142 0.024 Uiso calc R 1 . .
C C5 0.50970(14) 0.3580(4) 0.7068(2) 0.0229(5) Uani d . 1 . .
H H5 0.5459 0.2781 0.6481 0.027 Uiso calc R 1 . .
C C6 0.43646(15) 0.5152(5) 0.63279(19) 0.0250(5) Uani d . 1 . .
H H61 0.4647 0.6494 0.5906 0.030 Uiso calc R 1 . .
H H62 0.4003 0.4125 0.5673 0.030 Uiso calc R 1 . .
C C7 0.20559(15) 0.3736(6) 0.6120(2) 0.0344(6) Uani d . 1 . .
H H71 0.1569 0.3976 0.6611 0.052 Uiso calc R 1 . .
H H72 0.1855 0.2582 0.5433 0.052 Uiso calc R 1 . .
H H73 0.2210 0.5325 0.5777 0.052 Uiso calc R 1 . .

loop_
_atom_site_aniso_label
_atom_site_aniso_U_11
_atom_site_aniso_U_22
_atom_site_aniso_U_33
_atom_site_aniso_U_12
_atom_site_aniso_U_13
_atom_site_aniso_U_23
O1 0.0189(8) 0.0189(8) 0.0548(10) 0.0011(7) 0.0085(7) -0.0009(8)
O2 0.0192(7) 0.0231(8) 0.0288(7) -0.0011(7) -0.0026(5) -0.0054(7)
O3 0.0228(7) 0.0299(9) 0.0245(7) -0.0060(7) 0.0017(5) 0.0077(7)
O4 0.0269(8) 0.0187(9) 0.0310(7) 0.0065(7) -0.0041(6) -0.0026(6)
O5 0.0155(7) 0.0217(9) 0.0474(9) 0.0013(7) 0.0036(6) -0.0026(7)
O6 0.0199(7) 0.0184(7) 0.0279(7) 0.0014(7) 0.0082(5) 0.0015(7)
C1 0.0224(10) 0.0252(12) 0.0330(10) 0.0028(10) 0.0078(8) -0.0020(10)
C2 0.0166(9) 0.0168(11) 0.0224(9) -0.0020(9) 0.0019(7) -0.0006(8)
C3 0.0160(9) 0.0171(10) 0.0231(9) -0.0013(9) 0.0035(7) -0.0005(8)
C4 0.0174(9) 0.0177(11) 0.0235(9) 0.0030(9) 0.0005(7) -0.0021(8)
C5 0.0205(10) 0.0208(12) 0.0293(10) 0.0015(9) 0.0095(8) -0.0020(9)
C6 0.0247(10) 0.0252(13) 0.0265(10) 0.0038(10) 0.0087(8) 0.0045(9)
C7 0.0219(12) 0.0422(16) 0.0351(12) 0.0026(11) -0.0067(9) -0.0046(11)

loop_
_atom_type_symbol
_atom_type_description
_atom_type_scat_dispersion_real
_atom_type_scat_dispersion_imag
_atom_type_scat_source
C C 0.0033 0.0016 'International Tables Vol C Tables 4.2.6.8 and 6.1.1.4'
H H 0.0000 0.0000 'International Tables Vol C Tables 4.2.6.8 and 6.1.1.4'
O O 0.0106 0.0060 'International Tables Vol C Tables 4.2.6.8 and 6.1.1.4'

loop_
_geom_angle_atom_site_label_1
_geom_angle_atom_site_label_2
_geom_angle_atom_site_label_3
_geom_angle_site_symmetry_1
_geom_angle_site_symmetry_3
_geom_angle
_geom_angle_publ_flag
C1 O1 H81 . . 109.5 ?
C2 O2 C7 . . 116.27(18) ?
C3 O3 H83 . . 109.5 ?
C4 O4 H84 . . 109.5 ?
C5 O5 H85 . . 109.5 ?
C2 O6 C6 . . 113.64(17) ?
O1 C1 C2 . . 113.48(17) ?
O1 C1 H11 . . 108.9 ?
C2 C1 H11 . . 108.9 ?
O1 C1 H12 . . 108.9 ?
C2 C1 H12 . . 108.9 ?
H11 C1 H12 . . 107.7 ?
O2 C2 O6 . . 110.91(15) ?
O2 C2 C1 . . 113.75(16) ?
O6 C2 C1 . . 107.53(18) ?
O2 C2 C3 . . 105.04(17) ?
O6 C2 C3 . . 109.06(16) ?
C1 C2 C3 . . 110.51(16) ?
O3 C3 C4 . . 112.47(18) ?
O3 C3 C2 . . 107.82(16) ?
C4 C3 C2 . . 110.29(15) ?
O3 C3 H3 . . 108.7 ?
C4 C3 H3 . . 108.7 ?
C2 C3 H3 . . 108.7 ?
O4 C4 C3 . . 110.18(15) ?
O4 C4 C5 . . 110.03(16) ?
C3 C4 C5 . . 108.41(18) ?
O4 C4 H4 . . 109.4 ?
C3 C4 H4 . . 109.4 ?
C5 C4 H4 . . 109.4 ?
O5 C5 C6 . . 108.81(18) ?
O5 C5 C4 . . 111.10(17) ?
C6 C5 C4 . . 109.06(17) ?
O5 C5 H5 . . 109.3 ?
C6 C5 H5 . . 109.3 ?
C4 C5 H5 . . 109.3 ?
O6 C6 C5 . . 112.13(16) ?
O6 C6 H61 . . 109.2 ?
C5 C6 H61 . . 109.2 ?
O6 C6 H62 . . 109.2 ?
C5 C6 H62 . . 109.2 ?
H61 C6 H62 . . 107.9 ?
O2 C7 H71 . . 109.5 ?
O2 C7 H72 . . 109.5 ?
H71 C7 H72 . . 109.5 ?
O2 C7 H73 . . 109.5 ?
H71 C7 H73 . . 109.5 ?
H72 C7 H73 . . 109.5 ?

loop_
_geom_bond_atom_site_label_1
_geom_bond_atom_site_label_2
_geom_bond_site_symmetry_2
_geom_bond_distance
_geom_bond_publ_flag
O1 C1 . 1.420(3) ?
O1 H81 . 0.8400 ?
O2 C2 . 1.420(2) ?
O2 C7 . 1.427(3) ?
O3 C3 . 1.414(3) ?
O3 H83 . 0.8400 ?
O4 C4 . 1.430(2) ?
O4 H84 . 0.8400 ?
O5 C5 . 1.424(3) ?
O5 H85 . 0.8400 ?
O6 C2 . 1.420(3) ?
O6 C6 . 1.432(3) ?
C1 C2 . 1.527(3) ?
C1 H11 . 0.9900 ?
C1 H12 . 0.9900 ?
C2 C3 . 1.538(3) ?
C3 C4 . 1.522(3) ?
C3 H3 . 1.0000 ?
C4 C5 . 1.523(3) ?
C4 H4 . 1.0000 ?
C5 C6 . 1.511(3) ?
C5 H5 . 1.0000 ?
C6 H61 . 0.9900 ?
C6 H62 . 0.9900 ?
C7 H71 . 0.9800 ?
C7 H72 . 0.9800 ?
C7 H73 . 0.9800 ?

loop_
_geom_contact_atom_site_label_1
_geom_contact_atom_site_label_2
_geom_contact_distance
_geom_contact_site_symmetry_1
_geom_contact_site_symmetry_2
_geom_contact_publ_flag
? ? ? ? ? ?

loop_
_geom_hbond_atom_site_label_D
_geom_hbond_atom_site_label_H
_geom_hbond_atom_site_label_A
_geom_hbond_site_symmetry_A
_geom_hbond_distance_DH
_geom_hbond_distance_HA
_geom_hbond_distance_DA
_geom_hbond_angle_DHA
O1 H81 O2 1_565 0.84 2.34 3.029(2) 139.9
O1 H81 O3 1_565 0.84 2.09 2.802(2) 142.4
O3 H83 O4 2_657 0.84 1.89 2.731(2) 176.6
O4 H84 O5 1_545 0.84 2.05 2.868(2) 163.1
O5 H85 O1 3_545 0.84 1.91 2.718(2) 161.6
C4 H4 O6 1_545 1.00 2.43 3.226(2) 136.0

loop_
_geom_torsion_atom_site_label_1
_geom_torsion_atom_site_label_2
_geom_torsion_atom_site_label_3
_geom_torsion_atom_site_label_4
_geom_torsion_site_symmetry_1
_geom_torsion_site_symmetry_2
_geom_torsion_site_symmetry_3
_geom_torsion_site_symmetry_4
_geom_torsion
_geom_torsion_publ_flag
C7 O2 C2 O6 . . . . -68.6(2) ?
C7 O2 C2 C1 . . . . 52.7(2) ?
C7 O2 C2 C3 . . . . 173.69(17) ?
C6 O6 C2 O2 . . . . -57.0(2) ?
C6 O6 C2 C1 . . . . 178.08(16) ?
C6 O6 C2 C3 . . . . 58.22(19) ?
O1 C1 C2 O2 . . . . -80.8(2) ?
O1 C1 C2 O6 . . . . 42.4(2) ?
O1 C1 C2 C3 . . . . 161.32(18) ?
O2 C2 C3 O3 . . . . -62.26(19) ?
O6 C2 C3 O3 . . . . 178.81(16) ?
C1 C2 C3 O3 . . . . 60.8(2) ?
O2 C2 C3 C4 . . . . 60.9(2) ?
O6 C2 C3 C4 . . . . -58.0(2) ?
C1 C2 C3 C4 . . . . -176.03(18) ?
O3 C3 C4 O4 . . . . -61.4(2) ?
C2 C3 C4 O4 . . . . 178.24(16) ?
O3 C3 C4 C5 . . . . 178.19(15) ?
C2 C3 C4 C5 . . . . 57.8(2) ?
O4 C4 C5 O5 . . . . -56.7(2) ?
C3 C4 C5 O5 . . . . 63.9(2) ?
O4 C4 C5 C6 . . . . -176.63(16) ?
C3 C4 C5 C6 . . . . -56.1(2) ?
C2 O6 C6 C5 . . . . -58.9(2) ?
O5 C5 C6 O6 . . . . -64.9(2) ?
C4 C5 C6 O6 . . . . 56.4(2) ?

loop_
_cod_related_entry_id
_cod_related_entry_database
_cod_related_entry_code
1 ChemSpider 9313116
